data_7043353
loop_
_publ_author_name
'Moustafa, Mohamed E.'
'McCready, Matthew S.'
'Boyle, Paul D.'
'Puddephatt, Richard J.'

_publ_section_title
;
 Photoswitchable and pH responsive organoplatinum(ii) complexes with
 azopyridine ligands
;
_journal_name_full 'Dalton Trans.'
_journal_paper_doi 10.1039/C7DT01290J
_journal_year 2017
_chemical_formula_sum 'C22 H20 F6 N5 O P Pt'
_chemical_formula_weight 710.49
_chemical_name_systematic
;
 ?
;
_space_group_crystal_system monoclinic
_space_group_IT_number 14
_space_group_name_Hall '-P 2ybc'
_space_group_name_H-M_alt 'P 1 21/c 1'
_symmetry_space_group_name_Hall '-P 2ybc'
_symmetry_space_group_name_H-M 'P 1 21/c 1'
_atom_sites_solution_hydrogens geom
_atom_sites_solution_primary direct
_atom_sites_solution_secondary difmap
_audit_block_doi 10.5517/ccdc.csd.cc1lfnm9
_audit_creation_method SHELXL-2013
_audit_update_record
;
2016-04-07 deposited with the CCDC.
2017-06-01 downloaded from the CCDC.
;
_cell_angle_alpha 90
_cell_angle_beta 111.079(16)
_cell_angle_gamma 90
_cell_formula_units_Z 8
_cell_length_a 18.474(9)
_cell_length_b 12.282(5)
_cell_length_c 22.009(12)
_cell_measurement_reflns_used 9753
_cell_measurement_temperature 110
_cell_measurement_theta_max 32.17
_cell_measurement_theta_min 2.48
_cell_volume 4660(4)
_computing_cell_refinement SAINT
_computing_data_collection Apex2
_computing_data_reduction SAINT
_computing_molecular_graphics NRCVAX
_computing_publication_material cif2tables.py
_computing_structure_refinement SHELXL-2013
_computing_structure_solution SIR2011
_diffrn_ambient_temperature 110
_diffrn_measured_fraction_theta_full 0.998
_diffrn_measured_fraction_theta_max 0.950
_diffrn_measurement_device_type 'Bruker Kappa Axis Apex2'
_diffrn_measurement_method 'omega and phi scans'
_diffrn_radiation_type MoK\a
_diffrn_radiation_wavelength 0.71073
_diffrn_reflns_av_R_equivalents 0.0675
_diffrn_reflns_av_unetI/netI 0.0760
_diffrn_reflns_Laue_measured_fraction_full 0.998
_diffrn_reflns_Laue_measured_fraction_max 0.950
_diffrn_reflns_limit_h_max 28
_diffrn_reflns_limit_h_min -27
_diffrn_reflns_limit_k_max 18
_diffrn_reflns_limit_k_min -18
_diffrn_reflns_limit_l_max 32
_diffrn_reflns_limit_l_min -34
_diffrn_reflns_number 112160
_diffrn_reflns_point_group_measured_fraction_full 0.998
_diffrn_reflns_point_group_measured_fraction_max 0.950
_diffrn_reflns_theta_full 25.242
_diffrn_reflns_theta_max 33.778
_diffrn_reflns_theta_min 2.983
_diffrn_source 'sealed tube'
_exptl_absorpt_coefficient_mu 6.166
_exptl_absorpt_correction_T_max 0.7467
_exptl_absorpt_correction_T_min 0.5372
_exptl_absorpt_correction_type multi-scan
_exptl_absorpt_process_details SADABS
_exptl_crystal_colour orange
_exptl_crystal_density_diffrn 2.025
_exptl_crystal_description plate
_exptl_crystal_F_000 2736
_exptl_crystal_recrystallization_method 'Re-crystallisation from solvent'
_exptl_crystal_size_max 0.224
_exptl_crystal_size_mid 0.115
_exptl_crystal_size_min 0.026
_refine_diff_density_max 2.358
_refine_diff_density_min -2.927
_refine_diff_density_rms 0.194
_refine_ls_extinction_method none
_refine_ls_goodness_of_fit_ref 1.025
_refine_ls_hydrogen_treatment constr
_refine_ls_matrix_type full
_refine_ls_number_parameters 653
_refine_ls_number_reflns 17753
_refine_ls_number_restraints 0
_refine_ls_restrained_S_all 1.025
_refine_ls_R_factor_all 0.1008
_refine_ls_R_factor_gt 0.0424
_refine_ls_shift/su_max 0.001
_refine_ls_shift/su_mean 0.000
_refine_ls_structure_factor_coef Fsqd
_refine_ls_weighting_details 'w=1/[\s^2^(Fo^2^)+(0.0323P)^2^+1.7074P] where P=(Fo^2^+2Fc^2^)/3'
_refine_ls_weighting_scheme calc
_refine_ls_wR_factor_gt 0.0756
_refine_ls_wR_factor_ref 0.0914
_reflns_Friedel_coverage 0.000
_reflns_number_gt 10644
_reflns_number_total 17753
_reflns_threshold_expression 'I > 2\s(I)'
_cod_data_source_file c7dt01290j2.cif
_cod_data_source_block 2b
_cod_database_code 7043353
_shelx_space_group_comment
;
The symmetry employed for this shelxl refinement is uniquely defined
by the following loop, which should always be used as a source of
symmetry information in preference to the above space-group names.
They are only intended as comments.
;
_shelx_estimated_absorpt_t_min 0.339
_shelx_estimated_absorpt_t_max 0.856
_shelxl_version_number 2013-3

loop_
_space_group_symop_operation_xyz
'x, y, z'
'-x, y+1/2, -z+1/2'
'-x, -y, -z'
'x, -y-1/2, z-1/2'

loop_
_atom_site_label
_atom_site_type_symbol
_atom_site_fract_x
_atom_site_fract_y
_atom_site_fract_z
_atom_site_U_iso_or_equiv
_atom_site_adp_type
_atom_site_occupancy
_atom_site_site_symmetry_order
_atom_site_calc_flag
_atom_site_refinement_flags_posn
_atom_site_refinement_flags_adp
Pt1 Pt 0.37326(2) 0.01756(2) 0.88810(2) 0.02159(4) Uani 1 1 d . .
C1A C 0.3123(2) -0.1266(3) 0.8769(2) 0.0283(9) Uani 1 1 d . .
H1A1 H 0.3489 -0.1875 0.8913 0.042 Uiso 1 1 calc R U
H1A2 H 0.2800 -0.1365 0.8310 0.042 Uiso 1 1 calc R U
H1A3 H 0.2793 -0.1243 0.9032 0.042 Uiso 1 1 calc R U
N1A N 0.43761(19) 0.1631(3) 0.90758(17) 0.0253(8) Uani 1 1 d . .
N2A N 0.39774(19) 0.0313(3) 0.98487(17) 0.0245(7) Uani 1 1 d . .
N3A N 0.34934(19) 0.0171(3) 0.79152(17) 0.0238(7) Uani 1 1 d . .
C2A C 0.4594(2) 0.2217(3) 0.8660(2) 0.0301(10) Uani 1 1 d . .
H2A H 0.4505 0.1936 0.8237 0.036 Uiso 1 1 calc R U
C3A C 0.4946(2) 0.3217(3) 0.8829(2) 0.0337(11) Uani 1 1 d . .
H3A H 0.5089 0.3623 0.8522 0.040 Uiso 1 1 calc R U
C4A C 0.5087(3) 0.3623(4) 0.9439(3) 0.0404(12) Uani 1 1 d . .
H4A H 0.5314 0.4323 0.9557 0.049 Uiso 1 1 calc R U
C5A C 0.4895(2) 0.3002(4) 0.9885(2) 0.0355(11) Uani 1 1 d . .
H5A H 0.5005 0.3256 1.0317 0.043 Uiso 1 1 calc R U
C6A C 0.4541(2) 0.2006(3) 0.9690(2) 0.0270(9) Uani 1 1 d . .
C7A C 0.4312(2) 0.1269(3) 1.0123(2) 0.0254(9) Uani 1 1 d . .
C8A C 0.4437(3) 0.1509(4) 1.0767(2) 0.0344(11) Uani 1 1 d . .
H8A H 0.4669 0.2181 1.0950 0.041 Uiso 1 1 calc R U
C9A C 0.4220(3) 0.0760(4) 1.1142(2) 0.0387(11) Uani 1 1 d . .
H9A H 0.4285 0.0925 1.1581 0.046 Uiso 1 1 calc R U
C10A C 0.3910(3) -0.0221(4) 1.0874(2) 0.0352(11) Uani 1 1 d . .
H10A H 0.3776 -0.0755 1.1127 0.042 Uiso 1 1 calc R U
C11A C 0.3795(2) -0.0419(4) 1.0224(2) 0.0325(10) Uani 1 1 d . .
H11A H 0.3580 -0.1097 1.0039 0.039 Uiso 1 1 calc R U
C12A C 0.3146(2) 0.1037(4) 0.7544(2) 0.0303(10) Uani 1 1 d . .
H12A H 0.2972 0.1623 0.7739 0.036 Uiso 1 1 calc R U
C13A C 0.3036(2) 0.1091(4) 0.6891(2) 0.0340(10) Uani 1 1 d . .
H13A H 0.2796 0.1709 0.6640 0.041 Uiso 1 1 calc R U
C14A C 0.3284(3) 0.0227(4) 0.6605(2) 0.0314(10) Uani 1 1 d . .
C15A C 0.3607(2) -0.0664(4) 0.6978(2) 0.0325(10) Uani 1 1 d . .
H15A H 0.3763 -0.1274 0.6789 0.039 Uiso 1 1 calc R U
C16A C 0.3703(2) -0.0670(3) 0.7623(2) 0.0296(10) Uani 1 1 d . .
H16A H 0.3927 -0.1295 0.7875 0.036 Uiso 1 1 calc R U
N4A N 0.3259(2) 0.0182(3) 0.5932(2) 0.0373(9) Uani 1 1 d . .
N5A N 0.2973(2) 0.1008(3) 0.5642(2) 0.0379(9) Uani 1 1 d . .
C17A C 0.2981(2) 0.0993(4) 0.4975(2) 0.0354(11) Uani 1 1 d . .
C18A C 0.2740(2) 0.1949(4) 0.4634(2) 0.0341(11) Uani 1 1 d . .
H18A H 0.2572 0.2539 0.4829 0.041 Uiso 1 1 calc R U
C19A C 0.2741(2) 0.2054(4) 0.4007(2) 0.0314(10) Uani 1 1 d . .
H19A H 0.2567 0.2710 0.3770 0.038 Uiso 1 1 calc R U
C20A C 0.2997(2) 0.1194(4) 0.3729(2) 0.0317(10) Uani 1 1 d . .
O1A O 0.29875(19) 0.1357(3) 0.31098(15) 0.0368(8) Uani 1 1 d . .
H1A H 0.3090 0.0769 0.2963 0.055 Uiso 1 1 calc R U
C21A C 0.3229(2) 0.0216(4) 0.4060(2) 0.0343(11) Uani 1 1 d . .
H21A H 0.3396 -0.0376 0.3865 0.041 Uiso 1 1 calc R U
C22A C 0.3209(2) 0.0127(4) 0.4684(2) 0.0354(11) Uani 1 1 d . .
H22A H 0.3355 -0.0540 0.4915 0.042 Uiso 1 1 calc R U
Pt2 Pt 0.13076(2) 0.52957(2) 0.60815(2) 0.02312(5) Uani 1 1 d . .
C1B C 0.2189(2) 0.4153(3) 0.6368(2) 0.0293(10) Uani 1 1 d . .
H1B1 H 0.2082 0.3581 0.6037 0.044 Uiso 1 1 calc R U
H1B2 H 0.2219 0.3830 0.6784 0.044 Uiso 1 1 calc R U
H1B3 H 0.2683 0.4506 0.6420 0.044 Uiso 1 1 calc R U
N1B N 0.03964(19) 0.6418(3) 0.57184(17) 0.0260(8) Uani 1 1 d . .
N2B N 0.1223(2) 0.5381(3) 0.51402(17) 0.0242(7) Uani 1 1 d . .
N3B N 0.1373(2) 0.5342(3) 0.70099(17) 0.0265(8) Uani 1 1 d . .
C2B C -0.0031(3) 0.6872(3) 0.6031(2) 0.0307(10) Uani 1 1 d . .
H2B H 0.0100 0.6721 0.6481 0.037 Uiso 1 1 calc R U
C3B C -0.0648(3) 0.7547(4) 0.5730(2) 0.0372(11) Uani 1 1 d . .
H3B H -0.0934 0.7859 0.5969 0.045 Uiso 1 1 calc R U
C4B C -0.0849(3) 0.7767(3) 0.5071(2) 0.0368(11) Uani 1 1 d . .
H4B H -0.1279 0.8221 0.4850 0.044 Uiso 1 1 calc R U
C5B C -0.0415(3) 0.7318(3) 0.4745(2) 0.0314(10) Uani 1 1 d . .
H5B H -0.0538 0.7468 0.4296 0.038 Uiso 1 1 calc R U
C6B C 0.0204(2) 0.6645(3) 0.5073(2) 0.0245(9) Uani 1 1 d . .
C7B C 0.0694(2) 0.6103(3) 0.4759(2) 0.0255(9) Uani 1 1 d . .
C8B C 0.0636(3) 0.6305(4) 0.4127(2) 0.0311(10) Uani 1 1 d . .
H8B H 0.0264 0.6813 0.3868 0.037 Uiso 1 1 calc R U
C9B C 0.1116(3) 0.5772(4) 0.3872(2) 0.0392(12) Uani 1 1 d . .
H9B H 0.1085 0.5914 0.3439 0.047 Uiso 1 1 calc R U
C10B C 0.1645(3) 0.5025(4) 0.4255(2) 0.0370(11) Uani 1 1 d . .
H10B H 0.1973 0.4633 0.4085 0.044 Uiso 1 1 calc R U
C11B C 0.1687(3) 0.4859(3) 0.4882(2) 0.0313(10) Uani 1 1 d . .
H11B H 0.2058 0.4356 0.5145 0.038 Uiso 1 1 calc R U
C12B C 0.1642(3) 0.6243(3) 0.7374(2) 0.0340(11) Uani 1 1 d . .
H12B H 0.1830 0.6831 0.7192 0.041 Uiso 1 1 calc R U
C13B C 0.1650(3) 0.6335(4) 0.8006(2) 0.0339(10) Uani 1 1 d . .
H13B H 0.1839 0.6978 0.8252 0.041 Uiso 1 1 calc R U
C14B C 0.1380(2) 0.5477(3) 0.8272(2) 0.0246(9) Uani 1 1 d . .
C15B C 0.1121(2) 0.4556(3) 0.7900(2) 0.0303(10) Uani 1 1 d . .
H15B H 0.0936 0.3953 0.8073 0.036 Uiso 1 1 calc R U
C16B C 0.1129(2) 0.4510(3) 0.7280(2) 0.0279(9) Uani 1 1 d . .
H16B H 0.0954 0.3864 0.7033 0.034 Uiso 1 1 calc R U
N4B N 0.1349(2) 0.5464(3) 0.89117(17) 0.0275(8) Uani 1 1 d . .
N5B N 0.16277(19) 0.6306(3) 0.92321(17) 0.0271(8) Uani 1 1 d . .
C17B C 0.1606(2) 0.6306(3) 0.9874(2) 0.0267(9) Uani 1 1 d . .
C18B C 0.2067(2) 0.7059(3) 1.0304(2) 0.0276(9) Uani 1 1 d . .
H18B H 0.2358 0.7569 1.0161 0.033 Uiso 1 1 calc R U
C19B C 0.2108(2) 0.7077(3) 1.0948(2) 0.0289(10) Uani 1 1 d . .
H19B H 0.2440 0.7580 1.1248 0.035 Uiso 1 1 calc R U
C20B C 0.1660(3) 0.6351(3) 1.1147(2) 0.0298(10) Uani 1 1 d . .
O1B O 0.1735(2) 0.6391(2) 1.17823(15) 0.0397(8) Uani 1 1 d . .
H1B H 0.1563 0.5812 1.1883 0.059 Uiso 1 1 calc R U
C21B C 0.1169(3) 0.5621(3) 1.0706(2) 0.0310(10) Uani 1 1 d . .
H21B H 0.0854 0.5141 1.0842 0.037 Uiso 1 1 calc R U
C22B C 0.1141(2) 0.5595(3) 1.0072(2) 0.0284(9) Uani 1 1 d . .
H22B H 0.0807 0.5097 0.9771 0.034 Uiso 1 1 calc R U
P1 P 0.43862(7) -0.12112(9) 0.27882(6) 0.0285(3) Uani 1 1 d . .
F1 F 0.39055(17) -0.0103(2) 0.27336(16) 0.0509(8) Uani 1 1 d . .
F2 F 0.48693(16) -0.2303(2) 0.28373(14) 0.0461(7) Uani 1 1 d . .
F3 F 0.48594(15) -0.0650(2) 0.23958(13) 0.0409(7) Uani 1 1 d . .
F4 F 0.39113(17) -0.1768(2) 0.31831(14) 0.0528(8) Uani 1 1 d . .
F5 F 0.37553(15) -0.1623(2) 0.21200(13) 0.0454(7) Uani 1 1 d . .
F6 F 0.50143(17) -0.0796(2) 0.34621(13) 0.0491(7) Uani 1 1 d . .
P2 P 0.08489(7) 0.37687(10) 1.23116(6) 0.0321(3) Uani 1 1 d . .
F7 F 0.15155(18) 0.4657(2) 1.25762(18) 0.0631(10) Uani 1 1 d . .
F8 F 0.01816(17) 0.2895(3) 1.20544(19) 0.0808(12) Uani 1 1 d . .
F9 F 0.04049(16) 0.4272(2) 1.27417(13) 0.0463(7) Uani 1 1 d . .
F10 F 0.12869(17) 0.3255(3) 1.18807(17) 0.0816(13) Uani 1 1 d . .
F11 F 0.13152(19) 0.3007(3) 1.28926(18) 0.0766(11) Uani 1 1 d . .
F12 F 0.0388(2) 0.4558(4) 1.17400(18) 0.0978(16) Uani 1 1 d . .

loop_
_atom_site_aniso_label
_atom_site_aniso_U_11
_atom_site_aniso_U_22
_atom_site_aniso_U_33
_atom_site_aniso_U_23
_atom_site_aniso_U_13
_atom_site_aniso_U_12
Pt1 0.02236(8) 0.02252(8) 0.02201(9) -0.00002(6) 0.01051(7) 0.00077(6)
C1A 0.031(2) 0.028(2) 0.031(3) -0.0053(18) 0.018(2) -0.0022(17)
N1A 0.0215(18) 0.0260(18) 0.030(2) 0.0029(15) 0.0107(17) 0.0012(13)
N2A 0.0230(18) 0.0254(18) 0.025(2) 0.0016(14) 0.0090(16) 0.0043(13)
N3A 0.0242(18) 0.0266(18) 0.0235(19) -0.0018(14) 0.0122(16) -0.0005(13)
C2A 0.028(2) 0.031(2) 0.035(3) 0.0027(19) 0.015(2) 0.0006(17)
C3A 0.027(2) 0.033(2) 0.044(3) 0.006(2) 0.015(2) -0.0036(18)
C4A 0.029(3) 0.032(3) 0.051(4) -0.001(2) 0.004(2) -0.0046(19)
C5A 0.029(3) 0.039(3) 0.033(3) -0.006(2) 0.005(2) -0.0049(19)
C6A 0.020(2) 0.031(2) 0.029(3) 0.0028(18) 0.007(2) 0.0049(16)
C7A 0.017(2) 0.033(2) 0.023(2) 0.0026(17) 0.0025(18) 0.0040(16)
C8A 0.033(3) 0.043(3) 0.024(3) -0.005(2) 0.007(2) 0.003(2)
C9A 0.034(3) 0.056(3) 0.025(3) 0.002(2) 0.010(2) 0.009(2)
C10A 0.034(3) 0.044(3) 0.030(3) 0.012(2) 0.014(2) 0.011(2)
C11A 0.027(2) 0.037(2) 0.036(3) 0.007(2) 0.014(2) 0.0033(18)
C12A 0.032(3) 0.033(2) 0.029(3) -0.0003(19) 0.015(2) -0.0002(18)
C13A 0.032(3) 0.036(3) 0.032(3) 0.008(2) 0.009(2) -0.0011(19)
C14A 0.027(2) 0.044(3) 0.025(3) -0.011(2) 0.013(2) -0.0160(19)
C15A 0.030(2) 0.035(2) 0.037(3) -0.012(2) 0.018(2) -0.0071(19)
C16A 0.029(2) 0.026(2) 0.038(3) -0.0061(19) 0.018(2) -0.0031(17)
N4A 0.027(2) 0.035(2) 0.047(3) 0.0040(18) 0.010(2) -0.0042(16)
N5A 0.029(2) 0.036(2) 0.045(3) -0.0012(19) 0.009(2) -0.0003(16)
C17A 0.024(2) 0.050(3) 0.035(3) -0.001(2) 0.013(2) -0.006(2)
C18A 0.025(2) 0.049(3) 0.028(3) -0.004(2) 0.010(2) -0.0039(19)
C19A 0.025(2) 0.041(3) 0.028(3) 0.0014(19) 0.009(2) -0.0006(18)
C20A 0.020(2) 0.049(3) 0.023(3) 0.002(2) 0.005(2) -0.0059(18)
O1A 0.040(2) 0.045(2) 0.0277(19) 0.0042(15) 0.0152(16) 0.0015(15)
C21A 0.026(2) 0.040(3) 0.037(3) 0.001(2) 0.012(2) -0.0045(18)
C22A 0.020(2) 0.047(3) 0.032(3) 0.013(2) 0.001(2) -0.0050(19)
Pt2 0.02571(9) 0.02397(8) 0.01962(9) 0.00075(6) 0.00807(7) -0.00354(6)
C1B 0.028(2) 0.032(2) 0.027(3) 0.0033(18) 0.009(2) 0.0034(17)
N1B 0.0272(19) 0.0235(17) 0.032(2) -0.0008(14) 0.0164(18) -0.0078(13)
N2B 0.0298(19) 0.0208(17) 0.024(2) -0.0034(13) 0.0119(17) -0.0084(13)
N3B 0.031(2) 0.0303(19) 0.0191(19) 0.0055(14) 0.0095(17) -0.0015(14)
C2B 0.035(3) 0.029(2) 0.030(3) -0.0007(18) 0.015(2) -0.0042(18)
C3B 0.037(3) 0.030(2) 0.046(3) -0.005(2) 0.018(3) -0.0005(19)
C4B 0.031(3) 0.024(2) 0.048(3) 0.002(2) 0.006(2) -0.0001(17)
C5B 0.036(3) 0.028(2) 0.024(3) 0.0014(18) 0.002(2) -0.0094(18)
C6B 0.028(2) 0.0226(19) 0.021(2) 0.0007(16) 0.007(2) -0.0096(16)
C7B 0.028(2) 0.026(2) 0.021(2) -0.0015(16) 0.008(2) -0.0102(16)
C8B 0.039(3) 0.036(2) 0.015(2) -0.0003(17) 0.005(2) -0.0166(19)
C9B 0.059(3) 0.040(3) 0.023(3) -0.008(2) 0.020(3) -0.024(2)
C10B 0.050(3) 0.035(2) 0.032(3) -0.008(2) 0.022(3) -0.008(2)
C11B 0.043(3) 0.024(2) 0.031(3) -0.0035(18) 0.019(2) -0.0054(18)
C12B 0.052(3) 0.023(2) 0.029(3) 0.0036(18) 0.017(2) -0.0076(19)
C13B 0.044(3) 0.026(2) 0.029(3) -0.0044(18) 0.010(2) -0.0086(19)
C14B 0.023(2) 0.031(2) 0.018(2) 0.0045(17) 0.0056(18) 0.0037(16)
C15B 0.031(3) 0.030(2) 0.031(3) 0.0014(18) 0.012(2) -0.0048(17)
C16B 0.030(2) 0.024(2) 0.029(3) -0.0022(17) 0.011(2) -0.0046(16)
N4B 0.028(2) 0.0280(19) 0.026(2) 0.0018(14) 0.0090(18) 0.0032(14)
N5B 0.030(2) 0.0266(18) 0.025(2) 0.0004(15) 0.0103(17) 0.0048(14)
C17B 0.031(2) 0.023(2) 0.027(2) 0.0004(17) 0.012(2) 0.0064(16)
C18B 0.030(2) 0.025(2) 0.027(3) 0.0019(17) 0.009(2) 0.0027(16)
C19B 0.034(3) 0.025(2) 0.028(3) 0.0000(17) 0.011(2) 0.0067(17)
C20B 0.040(3) 0.025(2) 0.028(3) 0.0026(17) 0.017(2) 0.0112(18)
O1B 0.062(2) 0.0309(18) 0.032(2) 0.0000(14) 0.0249(18) 0.0012(15)
C21B 0.035(3) 0.030(2) 0.033(3) 0.0014(19) 0.018(2) 0.0005(18)
C22B 0.029(2) 0.029(2) 0.028(3) -0.0039(18) 0.011(2) 0.0017(17)
P1 0.0353(7) 0.0240(5) 0.0286(7) 0.0014(4) 0.0143(6) -0.0031(4)
F1 0.054(2) 0.0379(16) 0.063(2) 0.0047(14) 0.0236(17) 0.0109(13)
F2 0.0569(19) 0.0328(15) 0.0495(19) 0.0057(13) 0.0203(16) 0.0125(13)
F3 0.0422(16) 0.0411(16) 0.0421(18) 0.0048(13) 0.0185(14) -0.0111(12)
F4 0.075(2) 0.0450(18) 0.055(2) 0.0022(14) 0.0432(18) -0.0126(15)
F5 0.0442(17) 0.0474(17) 0.0339(17) -0.0007(13) 0.0012(14) -0.0161(13)
F6 0.066(2) 0.0407(17) 0.0278(17) -0.0051(12) 0.0021(15) -0.0085(14)
P2 0.0330(7) 0.0334(6) 0.0287(7) -0.0045(5) 0.0097(6) 0.0049(5)
F7 0.056(2) 0.0462(19) 0.102(3) -0.0213(17) 0.047(2) -0.0160(14)
F8 0.042(2) 0.079(3) 0.111(3) -0.061(2) 0.015(2) -0.0126(16)
F9 0.0497(18) 0.0547(18) 0.0433(18) -0.0148(14) 0.0272(15) -0.0093(14)
F10 0.042(2) 0.133(3) 0.072(3) -0.053(2) 0.0241(19) 0.0119(19)
F11 0.057(2) 0.069(2) 0.083(3) 0.037(2) 0.000(2) 0.0140(17)
F12 0.070(3) 0.165(4) 0.073(3) 0.077(3) 0.044(2) 0.059(3)

loop_
_atom_type_symbol
_atom_type_description
_atom_type_scat_dispersion_real
_atom_type_scat_dispersion_imag
_atom_type_scat_source
C C 0.0033 0.0016 'International Tables Vol C Tables 4.2.6.8 and 6.1.1.4'
H H 0.0000 0.0000 'International Tables Vol C Tables 4.2.6.8 and 6.1.1.4'
F F 0.0171 0.0103 'International Tables Vol C Tables 4.2.6.8 and 6.1.1.4'
N N 0.0061 0.0033 'International Tables Vol C Tables 4.2.6.8 and 6.1.1.4'
O O 0.0106 0.0060 'International Tables Vol C Tables 4.2.6.8 and 6.1.1.4'
P P 0.1023 0.0942 'International Tables Vol C Tables 4.2.6.8 and 6.1.1.4'
Pt Pt -1.7033 8.3905 'International Tables Vol C Tables 4.2.6.8 and 6.1.1.4'

loop_
_geom_angle_atom_site_label_1
_geom_angle_atom_site_label_2
_geom_angle_atom_site_label_3
_geom_angle
N3A Pt1 N2A 175.37(13)
N3A Pt1 C1A 88.19(15)
N2A Pt1 C1A 95.91(15)
N3A Pt1 N1A 96.38(13)
N2A Pt1 N1A 79.54(13)
C1A Pt1 N1A 175.42(15)
Pt1 C1A H1A1 109.5
Pt1 C1A H1A2 109.5
H1A1 C1A H1A2 109.5
Pt1 C1A H1A3 109.5
H1A1 C1A H1A3 109.5
H1A2 C1A H1A3 109.5
C2A N1A C6A 119.0(4)
C2A N1A Pt1 127.3(3)
C6A N1A Pt1 113.6(3)
C11A N2A C7A 118.5(4)
C11A N2A Pt1 125.7(3)
C7A N2A Pt1 115.6(3)
C16A N3A C12A 118.1(4)
C16A N3A Pt1 121.1(3)
C12A N3A Pt1 120.8(3)
N1A C2A C3A 121.7(4)
N1A C2A H2A 119.1
C3A C2A H2A 119.1
C4A C3A C2A 119.7(4)
C4A C3A H3A 120.2
C2A C3A H3A 120.2
C3A C4A C5A 119.2(4)
C3A C4A H4A 120.4
C5A C4A H4A 120.4
C6A C5A C4A 118.7(4)
C6A C5A H5A 120.7
C4A C5A H5A 120.7
N1A C6A C5A 121.6(4)
N1A C6A C7A 114.9(4)
C5A C6A C7A 123.6(4)
N2A C7A C8A 121.3(4)
N2A C7A C6A 115.5(4)
C8A C7A C6A 123.2(4)
C7A C8A C9A 119.4(4)
C7A C8A H8A 120.3
C9A C8A H8A 120.3
C10A C9A C8A 119.3(4)
C10A C9A H9A 120.3
C8A C9A H9A 120.3
C9A C10A C11A 118.8(4)
C9A C10A H10A 120.6
C11A C10A H10A 120.6
N2A C11A C10A 122.5(4)
N2A C11A H11A 118.7
C10A C11A H11A 118.7
N3A C12A C13A 121.7(4)
N3A C12A H12A 119.1
C13A C12A H12A 119.1
C12A C13A C14A 119.0(4)
C12A C13A H13A 120.5
C14A C13A H13A 120.5
C15A C14A C13A 118.8(4)
C15A C14A N4A 115.0(4)
C13A C14A N4A 126.1(4)
C16A C15A C14A 119.5(4)
C16A C15A H15A 120.3
C14A C15A H15A 120.3
N3A C16A C15A 122.7(4)
N3A C16A H16A 118.6
C15A C16A H16A 118.6
N5A N4A C14A 110.4(4)
N4A N5A C17A 110.7(4)
C18A C17A C22A 119.7(4)
C18A C17A N5A 114.5(4)
C22A C17A N5A 125.8(4)
C17A C18A C19A 120.4(4)
C17A C18A H18A 119.8
C19A C18A H18A 119.8
C18A C19A C20A 119.4(4)
C18A C19A H19A 120.3
C20A C19A H19A 120.3
O1A C20A C19A 116.3(4)
O1A C20A C21A 122.6(4)
C19A C20A C21A 121.1(4)
C20A O1A H1A 109.5
C20A C21A C22A 118.2(4)
C20A C21A H21A 120.9
C22A C21A H21A 120.9
C17A C22A C21A 121.1(4)
C17A C22A H22A 119.4
C21A C22A H22A 119.4
N3B Pt2 N2B 175.33(13)
N3B Pt2 C1B 87.45(15)
N2B Pt2 C1B 96.30(15)
N3B Pt2 N1B 96.66(14)
N2B Pt2 N1B 79.65(14)
C1B Pt2 N1B 175.71(15)
Pt2 C1B H1B1 109.5
Pt2 C1B H1B2 109.5
H1B1 C1B H1B2 109.5
Pt2 C1B H1B3 109.5
H1B1 C1B H1B3 109.5
H1B2 C1B H1B3 109.5
C2B N1B C6B 117.9(4)
C2B N1B Pt2 128.1(3)
C6B N1B Pt2 113.8(3)
C11B N2B C7B 118.2(4)
C11B N2B Pt2 125.5(3)
C7B N2B Pt2 116.0(3)
C16B N3B C12B 118.2(4)
C16B N3B Pt2 121.6(3)
C12B N3B Pt2 120.2(3)
N1B C2B C3B 123.0(4)
N1B C2B H2B 118.5
C3B C2B H2B 118.5
C2B C3B C4B 119.0(4)
C2B C3B H3B 120.5
C4B C3B H3B 120.5
C5B C4B C3B 118.8(4)
C5B C4B H4B 120.6
C3B C4B H4B 120.6
C4B C5B C6B 119.8(4)
C4B C5B H5B 120.1
C6B C5B H5B 120.1
N1B C6B C5B 121.4(4)
N1B C6B C7B 114.9(4)
C5B C6B C7B 123.7(4)
N2B C7B C8B 121.2(4)
N2B C7B C6B 115.4(4)
C8B C7B C6B 123.4(4)
C9B C8B C7B 119.8(4)
C9B C8B H8B 120.1
C7B C8B H8B 120.1
C8B C9B C10B 119.1(4)
C8B C9B H9B 120.4
C10B C9B H9B 120.4
C11B C10B C9B 118.9(4)
C11B C10B H10B 120.5
C9B C10B H10B 120.5
N2B C11B C10B 122.7(4)
N2B C11B H11B 118.7
C10B C11B H11B 118.7
N3B C12B C13B 122.0(4)
N3B C12B H12B 119.0
C13B C12B H12B 119.0
C14B C13B C12B 119.0(4)
C14B C13B H13B 120.5
C12B C13B H13B 120.5
C15B C14B C13B 118.5(4)
C15B C14B N4B 116.6(4)
C13B C14B N4B 125.0(4)
C16B C15B C14B 119.9(4)
C16B C15B H15B 120.1
C14B C15B H15B 120.1
N3B C16B C15B 122.5(4)
N3B C16B H16B 118.8
C15B C16B H16B 118.8
N5B N4B C14B 113.1(3)
N4B N5B C17B 113.9(3)
C18B C17B C22B 120.1(4)
C18B C17B N5B 116.7(4)
C22B C17B N5B 123.2(4)
C17B C18B C19B 120.3(4)
C17B C18B H18B 119.8
C19B C18B H18B 119.8
C18B C19B C20B 119.3(4)
C18B C19B H19B 120.3
C20B C19B H19B 120.3
O1B C20B C21B 122.8(4)
O1B C20B C19B 116.8(4)
C21B C20B C19B 120.4(4)
C20B O1B H1B 109.5
C22B C21B C20B 120.0(4)
C22B C21B H21B 120.0
C20B C21B H21B 120.0
C21B C22B C17B 119.8(4)
C21B C22B H22B 120.1
C17B C22B H22B 120.1
F3 P1 F2 89.89(15)
F3 P1 F4 179.71(17)
F2 P1 F4 90.36(16)
F3 P1 F5 89.94(15)
F2 P1 F5 90.09(16)
F4 P1 F5 90.22(16)
F3 P1 F6 90.45(16)
F2 P1 F6 90.23(16)
F4 P1 F6 89.39(17)
F5 P1 F6 179.50(17)
F3 P1 F1 89.36(16)
F2 P1 F1 179.25(17)
F4 P1 F1 90.39(16)
F5 P1 F1 89.92(17)
F6 P1 F1 89.77(17)
F11 P2 F12 178.6(3)
F11 P2 F8 90.9(2)
F12 P2 F8 90.2(2)
F11 P2 F10 90.1(2)
F12 P2 F10 90.7(2)
F8 P2 F10 90.92(19)
F11 P2 F9 89.79(19)
F12 P2 F9 89.37(19)
F8 P2 F9 88.52(17)
F10 P2 F9 179.43(19)
F11 P2 F7 89.1(2)
F12 P2 F7 89.7(2)
F8 P2 F7 179.24(18)
F10 P2 F7 89.83(18)
F9 P2 F7 90.72(16)

loop_
_geom_bond_atom_site_label_1
_geom_bond_atom_site_label_2
_geom_bond_distance
Pt1 N3A 2.009(4)
Pt1 N2A 2.019(4)
Pt1 C1A 2.065(4)
Pt1 N1A 2.104(3)
C1A H1A1 0.9800
C1A H1A2 0.9800
C1A H1A3 0.9800
N1A C2A 1.334(5)
N1A C6A 1.354(5)
N2A C11A 1.343(5)
N2A C7A 1.363(5)
N3A C16A 1.346(5)
N3A C12A 1.355(5)
C2A C3A 1.376(6)
C2A H2A 0.9500
C3A C4A 1.368(6)
C3A H3A 0.9500
C4A C5A 1.387(6)
C4A H4A 0.9500
C5A C6A 1.381(6)
C5A H5A 0.9500
C6A C7A 1.483(6)
C7A C8A 1.383(6)
C8A C9A 1.389(6)
C8A H8A 0.9500
C9A C10A 1.373(7)
C9A H9A 0.9500
C10A C11A 1.389(6)
C10A H10A 0.9500
C11A H11A 0.9500
C12A C13A 1.380(6)
C12A H12A 0.9500
C13A C14A 1.392(6)
C13A H13A 0.9500
C14A C15A 1.370(6)
C14A N4A 1.468(6)
C15A C16A 1.366(6)
C15A H15A 0.9500
C16A H16A 0.9500
N4A N5A 1.214(5)
N5A C17A 1.473(6)
C17A C18A 1.379(6)
C17A C22A 1.383(6)
C18A C19A 1.387(6)
C18A H18A 0.9500
C19A C20A 1.387(6)
C19A H19A 0.9500
C20A O1A 1.371(5)
C20A C21A 1.390(6)
O1A H1A 0.8400
C21A C22A 1.393(6)
C21A H21A 0.9500
C22A H22A 0.9500
Pt2 N3B 2.004(4)
Pt2 N2B 2.024(4)
Pt2 C1B 2.069(4)
Pt2 N1B 2.099(3)
C1B H1B1 0.9800
C1B H1B2 0.9800
C1B H1B3 0.9800
N1B C2B 1.340(5)
N1B C6B 1.364(5)
N2B C11B 1.349(5)
N2B C7B 1.363(5)
N3B C16B 1.340(5)
N3B C12B 1.351(5)
C2B C3B 1.373(6)
C2B H2B 0.9500
C3B C4B 1.388(6)
C3B H3B 0.9500
C4B C5B 1.368(6)
C4B H4B 0.9500
C5B C6B 1.385(6)
C5B H5B 0.9500
C6B C7B 1.480(6)
C7B C8B 1.377(5)
C8B C9B 1.374(6)
C8B H8B 0.9500
C9B C10B 1.384(7)
C9B H9B 0.9500
C10B C11B 1.369(6)
C10B H10B 0.9500
C11B H11B 0.9500
C12B C13B 1.391(6)
C12B H12B 0.9500
C13B C14B 1.382(6)
C13B H13B 0.9500
C14B C15B 1.377(6)
C14B N4B 1.430(5)
C15B C16B 1.371(6)
C15B H15B 0.9500
C16B H16B 0.9500
N4B N5B 1.253(5)
N5B C17B 1.428(5)
C17B C18B 1.378(6)
C17B C22B 1.399(6)
C18B C19B 1.390(6)
C18B H18B 0.9500
C19B C20B 1.391(6)
C19B H19B 0.9500
C20B O1B 1.356(5)
C20B C21B 1.391(6)
O1B H1B 0.8400
C21B C22B 1.377(6)
C21B H21B 0.9500
C22B H22B 0.9500
P1 F3 1.590(3)
P1 F2 1.593(3)
P1 F4 1.594(3)
P1 F5 1.595(3)
P1 F6 1.603(3)
P1 F1 1.606(3)
P2 F11 1.569(3)
P2 F12 1.574(3)
P2 F8 1.578(3)
P2 F10 1.582(3)
P2 F9 1.584(3)
P2 F7 1.590(3)

loop_
_geom_hbond_atom_site_label_D
_geom_hbond_atom_site_label_H
_geom_hbond_atom_site_label_A
_geom_hbond_distance_DH
_geom_hbond_distance_HA
_geom_hbond_distance_DA
_geom_hbond_angle_DHA
_geom_hbond_site_symmetry_A
C2A H2A F3 0.95 2.65 3.438(5) 141.2 3_656
C8A H8A F2 0.95 2.57 3.221(6) 125.9 2_656
C10A H10A F5 0.95 2.44 3.337(5) 156.6 1_556
C12A H12A O1A 0.95 2.61 3.485(5) 153.4 4_566
C16A H16A F2 0.95 2.47 3.214(5) 134.9 4_556
C16A H16A F4 0.95 2.48 3.350(5) 152.9 4_556
C19A H19A F11 0.95 2.45 3.110(5) 126.5 1_554
O1A H1A F1 0.84 2.05 2.791(4) 146.1 .
C2B H2B F9 0.95 2.54 3.332(5) 141.3 3_567
C5B H5B F10 0.95 2.64 3.547(6) 159.5 2_556
C8B H8B F8 0.95 2.32 3.167(6) 148.7 2_556
C12B H12B O1B 0.95 2.34 3.214(5) 151.8 4_575
C15B H15B F11 0.95 2.58 3.169(6) 120.7 4_565
C16B H16B F8 0.95 2.60 3.378(5) 139.4 4_565
O1B H1B F7 0.84 2.11 2.875(5) 151.4 .
C21B H21B F12 0.95 2.53 3.367(5) 147.4 .

loop_
_geom_torsion_atom_site_label_1
_geom_torsion_atom_site_label_2
_geom_torsion_atom_site_label_3
_geom_torsion_atom_site_label_4
_geom_torsion
C6A N1A C2A C3A -3.5(6)
Pt1 N1A C2A C3A 173.1(3)
N1A C2A C3A C4A 0.9(7)
C2A C3A C4A C5A 2.0(7)
C3A C4A C5A C6A -2.2(7)
C2A N1A C6A C5A 3.2(6)
Pt1 N1A C6A C5A -173.8(3)
C2A N1A C6A C7A -176.9(3)
Pt1 N1A C6A C7A 6.0(4)
C4A C5A C6A N1A -0.4(6)
C4A C5A C6A C7A 179.8(4)
C11A N2A C7A C8A -2.5(6)
Pt1 N2A C7A C8A 173.4(3)
C11A N2A C7A C6A 176.3(3)
Pt1 N2A C7A C6A -7.8(4)
N1A C6A C7A N2A 0.9(5)
C5A C6A C7A N2A -179.3(4)
N1A C6A C7A C8A 179.7(4)
C5A C6A C7A C8A -0.5(6)
N2A C7A C8A C9A 0.2(6)
C6A C7A C8A C9A -178.5(4)
C7A C8A C9A C10A 2.2(7)
C8A C9A C10A C11A -2.4(7)
C7A N2A C11A C10A 2.3(6)
Pt1 N2A C11A C10A -173.1(3)
C9A C10A C11A N2A 0.1(7)
C16A N3A C12A C13A -2.9(6)
Pt1 N3A C12A C13A 174.3(3)
N3A C12A C13A C14A 0.6(6)
C12A C13A C14A C15A 2.0(6)
C12A C13A C14A N4A -175.8(4)
C13A C14A C15A C16A -2.2(6)
N4A C14A C15A C16A 175.8(4)
C12A N3A C16A C15A 2.7(6)
Pt1 N3A C16A C15A -174.5(3)
C14A C15A C16A N3A -0.1(6)
C15A C14A N4A N5A -179.2(4)
C13A C14A N4A N5A -1.4(6)
C14A N4A N5A C17A 177.3(3)
N4A N5A C17A C18A -173.6(4)
N4A N5A C17A C22A 5.8(6)
C22A C17A C18A C19A -1.4(7)
N5A C17A C18A C19A 178.1(4)
C17A C18A C19A C20A -0.9(6)
C18A C19A C20A O1A -179.5(4)
C18A C19A C20A C21A 2.1(7)
O1A C20A C21A C22A -179.3(4)
C19A C20A C21A C22A -1.0(6)
C18A C17A C22A C21A 2.5(7)
N5A C17A C22A C21A -176.9(4)
C20A C21A C22A C17A -1.3(6)
C6B N1B C2B C3B 0.2(6)
Pt2 N1B C2B C3B -175.7(3)
N1B C2B C3B C4B 0.6(7)
C2B C3B C4B C5B -1.2(6)
C3B C4B C5B C6B 1.0(6)
C2B N1B C6B C5B -0.4(5)
Pt2 N1B C6B C5B 176.1(3)
C2B N1B C6B C7B -179.2(3)
Pt2 N1B C6B C7B -2.8(4)
C4B C5B C6B N1B -0.2(6)
C4B C5B C6B C7B 178.5(4)
C11B N2B C7B C8B -0.5(6)
Pt2 N2B C7B C8B 173.9(3)
C11B N2B C7B C6B 179.9(3)
Pt2 N2B C7B C6B -5.6(4)
N1B C6B C7B N2B 5.5(5)
C5B C6B C7B N2B -173.3(4)
N1B C6B C7B C8B -174.0(4)
C5B C6B C7B C8B 7.2(6)
N2B C7B C8B C9B 0.2(6)
C6B C7B C8B C9B 179.7(4)
C7B C8B C9B C10B 0.9(6)
C8B C9B C10B C11B -1.6(7)
C7B N2B C11B C10B -0.2(6)
Pt2 N2B C11B C10B -174.1(3)
C9B C10B C11B N2B 1.2(7)
C16B N3B C12B C13B -1.7(6)
Pt2 N3B C12B C13B 175.8(3)
N3B C12B C13B C14B 0.3(7)
C12B C13B C14B C15B 0.8(7)
C12B C13B C14B N4B -179.5(4)
C13B C14B C15B C16B -0.6(6)
N4B C14B C15B C16B 179.7(4)
C12B N3B C16B C15B 1.9(6)
Pt2 N3B C16B C15B -175.5(3)
C14B C15B C16B N3B -0.8(7)
C15B C14B N4B N5B 176.8(4)
C13B C14B N4B N5B -3.0(6)
C14B N4B N5B C17B -179.7(3)
N4B N5B C17B C18B 164.3(4)
N4B N5B C17B C22B -16.3(5)
C22B C17B C18B C19B 3.7(6)
N5B C17B C18B C19B -176.8(3)
C17B C18B C19B C20B -2.1(6)
C18B C19B C20B O1B 178.8(4)
C18B C19B C20B C21B -0.7(6)
O1B C20B C21B C22B -177.7(4)
C19B C20B C21B C22B 1.8(6)
C20B C21B C22B C17B -0.1(6)
C18B C17B C22B C21B -2.6(6)
N5B C17B C22B C21B 178.0(4)
